data_7701712
loop_
_publ_author_name
'Kristinsd\'ottir, Lilja'
'Oldroyd, Nicola L.'
'Grabiner, Rachel'
'Knights, Alastair W.'
'Heilmann, Andreas'
'Protchenko, Andrey V.'
'Niu, Haoyu'
'Kolychev, Eugene L.'
'Campos, Jes\'us'
'Hicks, Jamie'
'Christensen, Kirsten E.'
'Aldridge, Simon'

_publ_section_title
;
 Synthetic, structural and reaction chemistry of N-heterocyclic germylene
 and stannylene compounds featuring N-boryl substituents.
;
_journal_issue 31
_journal_name_full 'Dalton transactions (Cambridge, England : 2003)'
_journal_page_first 11951
_journal_page_last 11960
_journal_paper_doi 10.1039/c9dt02449b
_journal_volume 48
_journal_year 2019
_chemical_formula_moiety 'C58 H87 B2 Ge N7 O2'
_chemical_formula_sum 'C58 H87 B2 Ge N7 O2'
_chemical_formula_weight 1008.55
_space_group_crystal_system orthorhombic
_space_group_IT_number 19
_space_group_name_Hall 'P 2ac 2ab'
_space_group_name_H-M_alt 'P 21 21 21'
_atom_sites_solution_hydrogens geom
_audit_creation_method SHELXL-2018/3
_audit_update_record
;
2019-06-09 deposited with the CCDC.	2019-07-18 downloaded from the CCDC.
;
_cell_angle_alpha 90
_cell_angle_beta 90
_cell_angle_gamma 90
_cell_formula_units_Z 4
_cell_length_a 13.45390(10)
_cell_length_b 18.6681(2)
_cell_length_c 23.0034(3)
_cell_measurement_reflns_used 28580
_cell_measurement_temperature 150(2)
_cell_measurement_theta_max 76.2410
_cell_measurement_theta_min 3.9990
_cell_volume 5777.51(11)
_computing_cell_refinement 'CrysAlisPro 1.171.38.43b (Rigaku OD, 2015)'
_computing_data_collection 'CrysAlisPro 1.171.38.43b (Rigaku OD, 2015)'
_computing_data_reduction 'CrysAlisPro 1.171.38.43b (Rigaku OD, 2015)'
_computing_structure_refinement 'SHELXL-2018/3 (Sheldrick, 2018)'
_computing_structure_solution 'SHELXT 2018/2 (Sheldrick, 2018)'
_diffrn_ambient_temperature 150(2)
_diffrn_detector_area_resol_mean 10.5035
_diffrn_measured_fraction_theta_full 1.000
_diffrn_measured_fraction_theta_max 0.998
_diffrn_measurement_device_type 'SuperNova, Dual, Cu at zero, Atlas'
_diffrn_measurement_method '\w scans'
_diffrn_radiation_type CuK\a
_diffrn_radiation_wavelength 1.54184
_diffrn_reflns_av_R_equivalents 0.0391
_diffrn_reflns_av_unetI/netI 0.0271
_diffrn_reflns_Laue_measured_fraction_full 1.000
_diffrn_reflns_Laue_measured_fraction_max 0.998
_diffrn_reflns_limit_h_max 16
_diffrn_reflns_limit_h_min -16
_diffrn_reflns_limit_k_max 23
_diffrn_reflns_limit_k_min -18
_diffrn_reflns_limit_l_max 27
_diffrn_reflns_limit_l_min -28
_diffrn_reflns_number 65291
_diffrn_reflns_point_group_measured_fraction_full 1.000
_diffrn_reflns_point_group_measured_fraction_max 0.994
_diffrn_reflns_theta_full 67.684
_diffrn_reflns_theta_max 76.457
_diffrn_reflns_theta_min 3.806
_diffrn_source 'micro-focus sealed X-ray tube'
_exptl_absorpt_coefficient_mu 1.064
_exptl_absorpt_correction_T_max 1.00000
_exptl_absorpt_correction_T_min 0.81545
_exptl_absorpt_correction_type multi-scan
_exptl_absorpt_process_details
;
CrysAlisPro 1.171.38.43b (Rigaku Oxford Diffraction, 2015)
Empirical absorption correction using spherical harmonics,
 implemented in SCALE3 ABSPACK scaling algorithm.
;
_exptl_crystal_colour colourless
_exptl_crystal_density_diffrn 1.159
_exptl_crystal_description block
_exptl_crystal_F_000 2168
_exptl_crystal_size_max 0.190
_exptl_crystal_size_mid 0.090
_exptl_crystal_size_min 0.070
_refine_diff_density_max 0.207
_refine_diff_density_min -0.309
_refine_diff_density_rms 0.032
_refine_ls_abs_structure_details
;
 Flack x determined using 5004 quotients [(I+)-(I-)]/[(I+)+(I-)]
 (Parsons, Flack and Wagner, Acta Cryst. B69 (2013) 249-259).
;
_refine_ls_abs_structure_Flack -0.031(7)
_refine_ls_extinction_method none
_refine_ls_goodness_of_fit_ref 1.015
_refine_ls_hydrogen_treatment constr
_refine_ls_matrix_type full
_refine_ls_number_parameters 650
_refine_ls_number_reflns 12052
_refine_ls_number_restraints 0
_refine_ls_restrained_S_all 1.015
_refine_ls_R_factor_all 0.0294
_refine_ls_R_factor_gt 0.0270
_refine_ls_shift/su_max 0.003
_refine_ls_shift/su_mean 0.000
_refine_ls_structure_factor_coef Fsqd
_refine_ls_weighting_details 'w=1/[\s^2^(Fo^2^)+(0.0407P)^2^+0.6354P] where P=(Fo^2^+2Fc^2^)/3'
_refine_ls_weighting_scheme calc
_refine_ls_wR_factor_gt 0.0695
_refine_ls_wR_factor_ref 0.0714
_reflns_Friedel_coverage 0.814
_reflns_Friedel_fraction_full 1.000
_reflns_Friedel_fraction_max 0.990
_reflns_number_gt 11469
_reflns_number_total 12052
_reflns_threshold_expression 'I > 2\s(I)'
_oxford_structure_analysis_title 173rgek16
_cod_data_source_file c9dt02449b2.cif
_cod_data_source_block (L2)Ge(OCH2NMe2)(OH)
_cod_original_cell_volume 5777.50(11)
_cod_database_code 7701712
_shelx_shelxl_version_number 2018/3
_shelx_space_group_comment
;
The symmetry employed for this shelxl refinement is uniquely defined
by the following loop, which should always be used as a source of
symmetry information in preference to the above space-group names.
They are only intended as comments.
;
_shelx_estimated_absorpt_t_min 0.823
_shelx_estimated_absorpt_t_max 0.929

loop_
_space_group_symop_operation_xyz
'x, y, z'
'-x+1/2, -y, z+1/2'
'x+1/2, -y+1/2, -z'
'-x, y+1/2, -z+1/2'

loop_
_atom_site_label
_atom_site_type_symbol
_atom_site_fract_x
_atom_site_fract_y
_atom_site_fract_z
_atom_site_U_iso_or_equiv
_atom_site_adp_type
_atom_site_occupancy
_atom_site_site_symmetry_order
_atom_site_calc_flag
_atom_site_refinement_flags_posn
_atom_site_refinement_flags_adp
Ge01 Ge 0.74398(2) 0.67682(2) 0.26181(2) 0.02830(6) Uani 1 1 d . .
O1 O 0.69189(13) 0.60626(9) 0.22112(7) 0.0399(3) Uani 1 1 d . .
H1 H 0.672253 0.573906 0.243756 0.048 Uiso 1 1 calc R U
O2 O 0.83095(12) 0.63821(9) 0.30989(7) 0.0398(3) Uani 1 1 d . .
N1 N 0.65160(13) 0.72854(10) 0.30175(8) 0.0318(3) Uani 1 1 d . .
N2 N 0.79142(13) 0.74018(9) 0.20915(8) 0.0309(3) Uani 1 1 d . .
N3 N 0.60985(13) 0.64578(10) 0.38848(8) 0.0320(3) Uani 1 1 d . .
N4 N 0.57161(14) 0.76461(10) 0.39944(8) 0.0333(4) Uani 1 1 d . .
N5 N 0.78606(13) 0.75624(9) 0.09759(8) 0.0305(3) Uani 1 1 d . .
N6 N 0.89999(12) 0.67633(10) 0.13125(7) 0.0291(3) Uani 1 1 d . .
N7 N 0.91988(19) 0.73350(14) 0.35273(11) 0.0509(5) Uani 1 1 d . .
C1 C 0.60515(16) 0.78153(12) 0.26205(11) 0.0385(4) Uani 1 1 d . .
H1A H 0.548416 0.804238 0.282331 0.046 Uiso 1 1 calc R U
H1B H 0.578431 0.755854 0.227790 0.046 Uiso 1 1 calc R U
C2 C 0.6754(2) 0.84014(12) 0.24103(12) 0.0438(5) Uani 1 1 d . .
H2A H 0.676228 0.879203 0.270132 0.053 Uiso 1 1 calc R U
H2B H 0.649158 0.860190 0.204266 0.053 Uiso 1 1 calc R U
C3 C 0.78236(17) 0.81466(11) 0.23084(10) 0.0386(5) Uani 1 1 d . .
H3A H 0.814364 0.847218 0.202489 0.046 Uiso 1 1 calc R U
H3B H 0.819467 0.818627 0.267864 0.046 Uiso 1 1 calc R U
C4 C 0.61026(16) 0.57522(11) 0.36349(10) 0.0333(4) Uani 1 1 d . .
C5 C 0.53685(18) 0.55752(12) 0.32257(11) 0.0387(5) Uani 1 1 d . .
C6 C 0.5388(2) 0.48994(14) 0.29642(13) 0.0506(6) Uani 1 1 d . .
H6 H 0.490436 0.477827 0.267962 0.061 Uiso 1 1 calc R U
C7 C 0.6107(3) 0.44074(14) 0.31185(14) 0.0569(7) Uani 1 1 d . .
H7 H 0.612581 0.395265 0.293344 0.068 Uiso 1 1 calc R U
C8 C 0.6796(2) 0.45718(14) 0.35375(14) 0.0511(6) Uani 1 1 d . .
H8 H 0.727163 0.422095 0.364749 0.061 Uiso 1 1 calc R U
C9 C 0.68149(17) 0.52431(12) 0.38067(11) 0.0387(5) Uani 1 1 d . .
C10 C 0.7549(2) 0.53797(13) 0.42905(12) 0.0480(5) Uani 1 1 d . .
H10 H 0.756067 0.590649 0.436900 0.058 Uiso 1 1 calc R U
C11 C 0.8608(2) 0.51451(18) 0.41341(17) 0.0635(8) Uani 1 1 d . .
H11A H 0.863424 0.462151 0.410727 0.095 Uiso 1 1 calc R U
H11B H 0.906946 0.530918 0.443554 0.095 Uiso 1 1 calc R U
H11C H 0.879678 0.535458 0.375937 0.095 Uiso 1 1 calc R U
C12 C 0.7216(3) 0.5000(2) 0.48463(15) 0.0754(11) Uani 1 1 d . .
H12A H 0.655309 0.517031 0.495670 0.113 Uiso 1 1 calc R U
H12B H 0.768705 0.510442 0.515986 0.113 Uiso 1 1 calc R U
H12C H 0.719330 0.448200 0.477847 0.113 Uiso 1 1 calc R U
C13 C 0.45131(18) 0.60820(14) 0.30820(12) 0.0442(5) Uani 1 1 d . .
H13 H 0.473202 0.657740 0.318674 0.053 Uiso 1 1 calc R U
C14 C 0.3618(2) 0.59039(18) 0.34572(16) 0.0588(7) Uani 1 1 d . .
H14A H 0.308147 0.624481 0.337600 0.088 Uiso 1 1 calc R U
H14B H 0.380340 0.593489 0.386839 0.088 Uiso 1 1 calc R U
H14C H 0.339042 0.541702 0.336937 0.088 Uiso 1 1 calc R U
C15 C 0.4241(2) 0.6087(2) 0.24457(15) 0.0712(9) Uani 1 1 d . .
H15A H 0.396526 0.562032 0.233704 0.107 Uiso 1 1 calc R U
H15B H 0.483577 0.618410 0.221276 0.107 Uiso 1 1 calc R U
H15C H 0.374457 0.646146 0.237407 0.107 Uiso 1 1 calc R U
C16 C 0.56742(18) 0.65759(13) 0.44357(10) 0.0382(5) Uani 1 1 d . .
H16 H 0.556414 0.621659 0.472092 0.046 Uiso 1 1 calc R U
C17 C 0.54497(19) 0.72678(13) 0.44975(10) 0.0396(5) Uani 1 1 d . .
H17 H 0.515319 0.747380 0.483298 0.048 Uiso 1 1 calc R U
C18 C 0.54111(18) 0.83772(11) 0.39161(10) 0.0361(5) Uani 1 1 d . .
C19 C 0.44075(19) 0.85269(13) 0.38082(11) 0.0420(5) Uani 1 1 d . .
C20 C 0.4125(2) 0.92423(15) 0.37237(14) 0.0538(6) Uani 1 1 d . .
H20 H 0.344669 0.935545 0.365357 0.065 Uiso 1 1 calc R U
C21 C 0.4818(3) 0.97798(15) 0.37414(15) 0.0609(8) Uani 1 1 d . .
H21 H 0.461727 1.026152 0.367919 0.073 Uiso 1 1 calc R U
C22 C 0.5802(3) 0.96291(14) 0.38481(14) 0.0573(7) Uani 1 1 d . .
H22 H 0.627153 1.000909 0.385618 0.069 Uiso 1 1 calc R U
C23 C 0.6124(2) 0.89278(13) 0.39450(12) 0.0454(5) Uani 1 1 d . .
C24 C 0.7190(2) 0.87612(17) 0.41012(16) 0.0597(7) Uani 1 1 d . .
H24 H 0.736208 0.829248 0.391650 0.072 Uiso 1 1 calc R U
C25 C 0.7282(3) 0.8665(2) 0.47606(18) 0.0760(10) Uani 1 1 d . .
H25A H 0.703948 0.909623 0.495732 0.114 Uiso 1 1 calc R U
H25B H 0.798068 0.858510 0.486292 0.114 Uiso 1 1 calc R U
H25C H 0.688574 0.825108 0.488321 0.114 Uiso 1 1 calc R U
C26 C 0.7937(3) 0.9311(3) 0.3886(3) 0.0975(15) Uani 1 1 d . .
H26A H 0.785003 0.938205 0.346697 0.146 Uiso 1 1 calc R U
H26B H 0.861253 0.913859 0.396303 0.146 Uiso 1 1 calc R U
H26C H 0.783074 0.976576 0.408898 0.146 Uiso 1 1 calc R U
C27 C 0.36180(19) 0.79457(15) 0.37753(13) 0.0480(6) Uani 1 1 d . .
H27 H 0.395782 0.747448 0.383228 0.058 Uiso 1 1 calc R U
C28 C 0.3113(3) 0.79285(18) 0.31805(15) 0.0609(7) Uani 1 1 d . .
H28A H 0.278189 0.838770 0.310932 0.091 Uiso 1 1 calc R U
H28B H 0.262044 0.754193 0.317235 0.091 Uiso 1 1 calc R U
H28C H 0.361325 0.784468 0.287831 0.091 Uiso 1 1 calc R U
C29 C 0.2853(3) 0.8029(2) 0.42605(17) 0.0726(9) Uani 1 1 d . .
H29A H 0.319068 0.801951 0.463792 0.109 Uiso 1 1 calc R U
H29B H 0.237353 0.763434 0.424059 0.109 Uiso 1 1 calc R U
H29C H 0.250341 0.848587 0.421462 0.109 Uiso 1 1 calc R U
C30 C 0.71091(16) 0.80971(11) 0.08767(9) 0.0324(4) Uani 1 1 d . .
C31 C 0.61024(17) 0.78957(13) 0.08698(10) 0.0374(5) Uani 1 1 d . .
C32 C 0.53989(19) 0.84278(15) 0.07568(13) 0.0481(6) Uani 1 1 d . .
H32 H 0.471373 0.830506 0.075194 0.058 Uiso 1 1 calc R U
C33 C 0.5674(2) 0.91228(16) 0.06528(14) 0.0542(7) Uani 1 1 d . .
H33 H 0.518137 0.947518 0.057684 0.065 Uiso 1 1 calc R U
C34 C 0.6665(2) 0.93116(14) 0.06581(13) 0.0487(6) Uani 1 1 d . .
H34 H 0.684888 0.979312 0.057866 0.058 Uiso 1 1 calc R U
C35 C 0.74015(19) 0.88077(12) 0.07782(10) 0.0379(4) Uani 1 1 d . .
C36 C 0.84783(19) 0.90462(13) 0.07907(14) 0.0466(6) Uani 1 1 d . .
H36 H 0.888870 0.863267 0.092768 0.056 Uiso 1 1 calc R U
C37 C 0.8832(3) 0.92470(19) 0.01823(17) 0.0694(9) Uani 1 1 d . .
H37A H 0.875712 0.883404 -0.007709 0.104 Uiso 1 1 calc R U
H37B H 0.953248 0.938904 0.019763 0.104 Uiso 1 1 calc R U
H37C H 0.843267 0.964709 0.003522 0.104 Uiso 1 1 calc R U
C38 C 0.8651(2) 0.96719(16) 0.12092(16) 0.0586(7) Uani 1 1 d . .
H38A H 0.830379 1.009771 0.106486 0.088 Uiso 1 1 calc R U
H38B H 0.936455 0.977203 0.123585 0.088 Uiso 1 1 calc R U
H38C H 0.839501 0.954631 0.159487 0.088 Uiso 1 1 calc R U
C39 C 0.57904(18) 0.71219(14) 0.09631(11) 0.0432(5) Uani 1 1 d . .
H39 H 0.619641 0.692466 0.129019 0.052 Uiso 1 1 calc R U
C40 C 0.4695(2) 0.70407(18) 0.11263(13) 0.0547(7) Uani 1 1 d . .
H40A H 0.454510 0.734669 0.146125 0.082 Uiso 1 1 calc R U
H40B H 0.455782 0.653996 0.122605 0.082 Uiso 1 1 calc R U
H40C H 0.427886 0.718341 0.079628 0.082 Uiso 1 1 calc R U
C41 C 0.6000(2) 0.66700(17) 0.04258(15) 0.0601(7) Uani 1 1 d . .
H41A H 0.561642 0.685609 0.009661 0.090 Uiso 1 1 calc R U
H41B H 0.580762 0.617221 0.050092 0.090 Uiso 1 1 calc R U
H41C H 0.671071 0.669089 0.033411 0.090 Uiso 1 1 calc R U
C42 C 0.84053(17) 0.72821(12) 0.05083(9) 0.0340(4) Uani 1 1 d . .
H42 H 0.831472 0.740891 0.011184 0.041 Uiso 1 1 calc R U
C43 C 0.90713(16) 0.68095(13) 0.07055(9) 0.0336(4) Uani 1 1 d . .
H43 H 0.952289 0.654586 0.047091 0.040 Uiso 1 1 calc R U
C44 C 0.98102(15) 0.64626(11) 0.16413(9) 0.0301(4) Uani 1 1 d . .
C45 C 1.06625(17) 0.68821(12) 0.17247(11) 0.0388(5) Uani 1 1 d . .
C46 C 1.14298(19) 0.66023(16) 0.20621(14) 0.0518(6) Uani 1 1 d . .
H46 H 1.200813 0.688212 0.212969 0.062 Uiso 1 1 calc R U
C47 C 1.1364(2) 0.59273(16) 0.22992(15) 0.0567(7) Uani 1 1 d . .
H47 H 1.188743 0.574956 0.253573 0.068 Uiso 1 1 calc R U
C48 C 1.0538(2) 0.55077(14) 0.21940(13) 0.0467(6) Uani 1 1 d . .
H48 H 1.050779 0.503780 0.235159 0.056 Uiso 1 1 calc R U
C49 C 0.97486(16) 0.57619(12) 0.18605(10) 0.0350(4) Uani 1 1 d . .
C50 C 0.88909(17) 0.52735(12) 0.17101(11) 0.0394(5) Uani 1 1 d . .
H50 H 0.830778 0.558006 0.160638 0.047 Uiso 1 1 calc R U
C51 C 0.8583(2) 0.47870(15) 0.22103(15) 0.0578(7) Uani 1 1 d . .
H51A H 0.909983 0.442566 0.227545 0.087 Uiso 1 1 calc R U
H51B H 0.795563 0.454882 0.211368 0.087 Uiso 1 1 calc R U
H51C H 0.849672 0.507364 0.256362 0.087 Uiso 1 1 calc R U
C52 C 0.9168(3) 0.48329(19) 0.11759(15) 0.0648(8) Uani 1 1 d . .
H52A H 0.937307 0.515469 0.086127 0.097 Uiso 1 1 calc R U
H52B H 0.859243 0.455127 0.105029 0.097 Uiso 1 1 calc R U
H52C H 0.971796 0.450975 0.127282 0.097 Uiso 1 1 calc R U
C53 C 1.0784(2) 0.76193(14) 0.14513(12) 0.0455(5) Uani 1 1 d . .
H53 H 1.020214 0.769798 0.118841 0.055 Uiso 1 1 calc R U
C54 C 1.1720(3) 0.7660(2) 0.10785(18) 0.0744(10) Uani 1 1 d . .
H54A H 1.230815 0.763306 0.132890 0.112 Uiso 1 1 calc R U
H54B H 1.172655 0.811414 0.086430 0.112 Uiso 1 1 calc R U
H54C H 1.172697 0.726025 0.080267 0.112 Uiso 1 1 calc R U
C55 C 1.0771(3) 0.82107(17) 0.19040(16) 0.0690(8) Uani 1 1 d . .
H55A H 1.015965 0.817655 0.213423 0.103 Uiso 1 1 calc R U
H55B H 1.079576 0.867746 0.170958 0.103 Uiso 1 1 calc R U
H55C H 1.134808 0.815995 0.216042 0.103 Uiso 1 1 calc R U
C56 C 0.92507(17) 0.66985(16) 0.31745(11) 0.0458(5) Uani 1 1 d . .
H56A H 0.953072 0.682237 0.278944 0.055 Uiso 1 1 calc R U
H56B H 0.970296 0.634881 0.336094 0.055 Uiso 1 1 calc R U
C57 C 1.0187(3) 0.7662(3) 0.3551(2) 0.0893(13) Uani 1 1 d . .
H57A H 1.017410 0.807205 0.381751 0.134 Uiso 1 1 calc R U
H57B H 1.037773 0.782557 0.316192 0.134 Uiso 1 1 calc R U
H57C H 1.067006 0.730886 0.369005 0.134 Uiso 1 1 calc R U
C58 C 0.8859(3) 0.71749(19) 0.41132(13) 0.0599(7) Uani 1 1 d . .
H58A H 0.817033 0.700395 0.409902 0.090 Uiso 1 1 calc R U
H58B H 0.889344 0.760933 0.435154 0.090 Uiso 1 1 calc R U
H58C H 0.928285 0.680362 0.428391 0.090 Uiso 1 1 calc R U
B1 B 0.61405(16) 0.71417(12) 0.35895(10) 0.0289(4) Uani 1 1 d . .
B2 B 0.82272(16) 0.72477(12) 0.15041(10) 0.0279(4) Uani 1 1 d . .

loop_
_atom_site_aniso_label
_atom_site_aniso_U_11
_atom_site_aniso_U_22
_atom_site_aniso_U_33
_atom_site_aniso_U_23
_atom_site_aniso_U_13
_atom_site_aniso_U_12
Ge01 0.02686(10) 0.03233(10) 0.02572(10) 0.00079(8) 0.00296(9) 0.00122(9)
O1 0.0401(8) 0.0405(8) 0.0392(8) -0.0049(6) 0.0032(6) -0.0053(7)
O2 0.0346(8) 0.0475(9) 0.0372(8) 0.0061(7) -0.0035(6) 0.0014(7)
N1 0.0313(8) 0.0345(8) 0.0297(9) 0.0026(7) 0.0053(7) 0.0045(7)
N2 0.0325(8) 0.0326(8) 0.0276(8) -0.0005(7) 0.0057(7) 0.0001(6)
N3 0.0299(8) 0.0350(8) 0.0311(9) 0.0022(7) 0.0038(7) 0.0043(7)
N4 0.0362(9) 0.0342(9) 0.0295(8) -0.0003(7) 0.0040(7) 0.0036(7)
N5 0.0299(8) 0.0350(8) 0.0266(8) 0.0003(7) 0.0020(6) 0.0047(6)
N6 0.0283(8) 0.0319(7) 0.0270(8) 0.0002(7) -0.0002(6) 0.0021(7)
N7 0.0506(12) 0.0560(13) 0.0460(12) 0.0008(10) -0.0054(10) -0.0068(10)
C1 0.0357(10) 0.0469(11) 0.0328(10) 0.0045(10) 0.0032(9) 0.0116(9)
C2 0.0568(13) 0.0362(10) 0.0384(11) 0.0046(9) 0.0098(11) 0.0095(9)
C3 0.0465(11) 0.0341(10) 0.0353(10) -0.0042(9) 0.0093(9) -0.0057(8)
C4 0.0321(10) 0.0333(10) 0.0344(10) 0.0042(8) 0.0073(8) 0.0008(8)
C5 0.0384(11) 0.0372(11) 0.0405(12) 0.0048(9) 0.0032(9) -0.0057(9)
C6 0.0558(15) 0.0448(13) 0.0510(15) -0.0016(11) 0.0001(12) -0.0129(11)
C7 0.0705(19) 0.0360(12) 0.0642(18) -0.0084(11) 0.0104(15) -0.0035(12)
C8 0.0520(14) 0.0353(11) 0.0661(17) 0.0027(11) 0.0094(13) 0.0099(10)
C9 0.0364(11) 0.0350(10) 0.0448(12) 0.0060(9) 0.0073(9) 0.0051(9)
C10 0.0437(12) 0.0459(11) 0.0543(13) 0.0053(10) -0.0048(13) 0.0107(12)
C11 0.0430(15) 0.0618(17) 0.086(2) 0.0137(16) -0.0024(14) 0.0146(12)
C12 0.071(2) 0.106(3) 0.0499(17) 0.0168(18) -0.0020(15) 0.019(2)
C13 0.0353(11) 0.0440(12) 0.0532(14) 0.0087(10) -0.0061(10) -0.0078(9)
C14 0.0466(15) 0.0630(17) 0.0668(19) 0.0096(14) 0.0087(13) 0.0011(12)
C15 0.0501(15) 0.110(3) 0.0538(18) 0.0163(18) -0.0051(14) 0.0104(16)
C16 0.0418(12) 0.0447(12) 0.0281(10) 0.0074(8) 0.0073(9) 0.0059(9)
C17 0.0452(12) 0.0460(12) 0.0276(10) 0.0015(9) 0.0084(9) 0.0060(10)
C18 0.0429(11) 0.0342(11) 0.0313(10) -0.0028(8) 0.0052(9) 0.0043(9)
C19 0.0465(13) 0.0397(11) 0.0397(12) 0.0010(9) 0.0048(10) 0.0096(10)
C20 0.0583(16) 0.0442(13) 0.0588(16) 0.0015(12) -0.0013(13) 0.0155(12)
C21 0.085(2) 0.0331(12) 0.0647(19) -0.0004(12) 0.0016(16) 0.0110(13)
C22 0.076(2) 0.0368(12) 0.0590(17) -0.0051(11) 0.0050(15) -0.0073(13)
C23 0.0547(15) 0.0388(11) 0.0428(13) -0.0063(10) 0.0059(11) -0.0016(10)
C24 0.0495(15) 0.0530(15) 0.077(2) -0.0137(14) -0.0003(14) -0.0070(12)
C25 0.075(2) 0.070(2) 0.083(2) -0.0108(18) -0.0219(19) 0.0079(17)
C26 0.061(2) 0.094(3) 0.138(4) -0.002(3) -0.001(2) -0.030(2)
C27 0.0388(12) 0.0456(12) 0.0594(16) 0.0079(11) 0.0001(11) 0.0085(10)
C28 0.0596(17) 0.0588(16) 0.0643(18) 0.0015(14) -0.0096(14) 0.0003(13)
C29 0.0533(16) 0.092(3) 0.072(2) 0.0138(19) 0.0135(15) 0.0007(16)
C30 0.0321(9) 0.0376(11) 0.0275(9) 0.0002(8) 0.0004(7) 0.0068(8)
C31 0.0353(11) 0.0457(12) 0.0313(10) -0.0016(9) -0.0035(8) 0.0043(9)
C32 0.0326(11) 0.0580(15) 0.0538(14) -0.0047(12) -0.0085(10) 0.0095(10)
C33 0.0475(14) 0.0516(14) 0.0636(18) -0.0010(12) -0.0070(12) 0.0211(12)
C34 0.0498(14) 0.0370(12) 0.0593(16) 0.0018(11) 0.0001(12) 0.0113(11)
C35 0.0380(11) 0.0378(10) 0.0379(10) 0.0005(8) 0.0034(10) 0.0063(10)
C36 0.0383(12) 0.0362(11) 0.0653(17) 0.0040(11) 0.0093(11) 0.0042(9)
C37 0.070(2) 0.0599(17) 0.079(2) -0.0004(16) 0.0350(18) 0.0017(15)
C38 0.0503(16) 0.0507(15) 0.075(2) -0.0038(14) 0.0054(14) -0.0104(12)
C39 0.0357(11) 0.0527(13) 0.0412(12) 0.0041(11) -0.0071(10) -0.0036(10)
C40 0.0416(13) 0.0707(17) 0.0518(15) 0.0080(13) -0.0030(11) -0.0096(12)
C41 0.0548(16) 0.0554(16) 0.0702(19) -0.0155(14) 0.0034(14) -0.0104(13)
C42 0.0382(11) 0.0389(10) 0.0250(9) -0.0010(8) 0.0020(8) 0.0035(8)
C43 0.0341(9) 0.0389(10) 0.0280(9) -0.0045(9) 0.0026(8) 0.0064(9)
C44 0.0262(9) 0.0338(9) 0.0304(10) -0.0020(8) 0.0000(7) 0.0048(7)
C45 0.0324(10) 0.0415(12) 0.0424(11) -0.0014(9) -0.0015(9) -0.0018(8)
C46 0.0328(11) 0.0597(16) 0.0630(17) 0.0023(12) -0.0136(11) -0.0055(10)
C47 0.0396(12) 0.0627(16) 0.0678(19) 0.0067(14) -0.0212(13) 0.0068(11)
C48 0.0454(13) 0.0405(11) 0.0543(14) 0.0069(10) -0.0117(11) 0.0076(10)
C49 0.0312(10) 0.0358(10) 0.0379(11) -0.0003(9) -0.0023(8) 0.0032(8)
C50 0.0352(11) 0.0335(10) 0.0495(13) 0.0022(9) -0.0046(9) 0.0005(9)
C51 0.0615(17) 0.0440(13) 0.0678(19) 0.0108(12) -0.0028(14) -0.0119(12)
C52 0.0677(19) 0.0649(18) 0.0617(18) -0.0220(15) -0.0051(15) -0.0105(15)
C53 0.0428(12) 0.0451(13) 0.0487(13) 0.0038(11) -0.0030(11) -0.0103(10)
C54 0.069(2) 0.075(2) 0.079(2) 0.0121(18) 0.0217(19) -0.0122(17)
C55 0.091(2) 0.0473(14) 0.0685(19) -0.0004(15) 0.0013(17) -0.0113(17)
C56 0.0336(11) 0.0636(15) 0.0401(12) -0.0017(11) -0.0020(9) 0.0001(11)
C57 0.079(3) 0.108(3) 0.081(3) 0.001(2) -0.012(2) -0.047(2)
C58 0.0628(18) 0.073(2) 0.0437(15) -0.0080(13) -0.0052(13) -0.0036(15)
B1 0.0240(10) 0.0342(11) 0.0284(11) 0.0002(9) 0.0005(8) 0.0016(8)
B2 0.0260(10) 0.0300(10) 0.0276(10) 0.0002(8) 0.0006(8) -0.0022(8)

loop_
_atom_type_symbol
_atom_type_description
_atom_type_scat_dispersion_real
_atom_type_scat_dispersion_imag
_atom_type_scat_source
C C 0.0181 0.0091 'International Tables Vol C Tables 4.2.6.8 and 6.1.1.4'
H H 0.0000 0.0000 'International Tables Vol C Tables 4.2.6.8 and 6.1.1.4'
N N 0.0311 0.0180 'International Tables Vol C Tables 4.2.6.8 and 6.1.1.4'
O O 0.0492 0.0322 'International Tables Vol C Tables 4.2.6.8 and 6.1.1.4'
Ge Ge -1.0885 0.8855 'International Tables Vol C Tables 4.2.6.8 and 6.1.1.4'
B B 0.0090 0.0039 'International Tables Vol C Tables 4.2.6.8 and 6.1.1.4'

loop_
_geom_angle_atom_site_label_1
_geom_angle_atom_site_label_2
_geom_angle_atom_site_label_3
_geom_angle
O1 Ge01 O2 106.95(8)
O1 Ge01 N2 105.87(8)
O2 Ge01 N2 116.93(8)
O1 Ge01 N1 113.13(8)
O2 Ge01 N1 110.65(8)
N2 Ge01 N1 103.40(8)
C56 O2 Ge01 120.17(16)
B1 N1 C1 122.72(17)
B1 N1 Ge01 127.12(15)
C1 N1 Ge01 109.27(13)
B2 N2 C3 121.73(17)
B2 N2 Ge01 126.80(14)
C3 N2 Ge01 111.03(13)
C16 N3 C4 120.36(18)
C16 N3 B1 107.47(17)
C4 N3 B1 128.37(18)
C17 N4 C18 120.60(19)
C17 N4 B1 107.77(18)
C18 N4 B1 130.72(18)
C42 N5 B2 108.46(17)
C42 N5 C30 120.27(17)
B2 N5 C30 131.22(17)
C43 N6 C44 119.65(16)
C43 N6 B2 108.32(17)
C44 N6 B2 128.86(17)
C56 N7 C58 111.6(2)
C56 N7 C57 108.8(3)
C58 N7 C57 109.7(3)
N1 C1 C2 114.36(19)
C1 C2 C3 114.06(17)
N2 C3 C2 114.80(18)
C5 C4 C9 120.6(2)
C5 C4 N3 118.8(2)
C9 C4 N3 120.6(2)
C6 C5 C4 119.2(2)
C6 C5 C13 118.7(2)
C4 C5 C13 122.0(2)
C7 C6 C5 120.2(3)
C8 C7 C6 120.4(3)
C7 C8 C9 121.6(2)
C8 C9 C4 118.0(2)
C8 C9 C10 119.3(2)
C4 C9 C10 122.6(2)
C9 C10 C12 110.2(3)
C9 C10 C11 112.8(2)
C12 C10 C11 109.7(2)
C15 C13 C14 111.1(2)
C15 C13 C5 113.4(3)
C14 C13 C5 109.8(2)
C17 C16 N3 109.86(19)
C16 C17 N4 110.0(2)
C19 C18 C23 121.3(2)
C19 C18 N4 119.1(2)
C23 C18 N4 119.5(2)
C18 C19 C20 118.4(3)
C18 C19 C27 122.7(2)
C20 C19 C27 118.9(2)
C21 C20 C19 120.5(3)
C20 C21 C22 120.7(3)
C21 C22 C23 121.3(3)
C22 C23 C18 117.7(3)
C22 C23 C24 121.7(3)
C18 C23 C24 120.5(2)
C23 C24 C26 114.3(3)
C23 C24 C25 109.7(3)
C26 C24 C25 110.4(3)
C19 C27 C29 111.2(3)
C19 C27 C28 111.7(2)
C29 C27 C28 110.9(3)
C35 C30 C31 121.4(2)
C35 C30 N5 119.0(2)
C31 C30 N5 119.6(2)
C32 C31 C30 117.7(2)
C32 C31 C39 121.0(2)
C30 C31 C39 121.3(2)
C33 C32 C31 121.5(2)
C32 C33 C34 120.1(2)
C33 C34 C35 121.1(3)
C34 C35 C30 118.1(2)
C34 C35 C36 119.0(2)
C30 C35 C36 122.9(2)
C35 C36 C37 110.7(3)
C35 C36 C38 112.4(2)
C37 C36 C38 110.0(2)
C31 C39 C41 111.1(2)
C31 C39 C40 113.3(2)
C41 C39 C40 108.8(2)
C43 C42 N5 109.63(19)
C42 C43 N6 109.42(18)
C45 C44 C49 121.3(2)
C45 C44 N6 118.24(19)
C49 C44 N6 120.45(19)
C46 C45 C44 118.2(2)
C46 C45 C53 119.3(2)
C44 C45 C53 122.4(2)
C47 C46 C45 121.1(2)
C46 C47 C48 120.1(2)
C47 C48 C49 121.1(2)
C48 C49 C44 118.0(2)
C48 C49 C50 120.2(2)
C44 C49 C50 121.7(2)
C49 C50 C51 113.2(2)
C49 C50 C52 108.8(2)
C51 C50 C52 110.7(2)
C55 C53 C45 111.9(2)
C55 C53 C54 111.0(3)
C45 C53 C54 111.5(3)
O2 C56 N7 111.8(2)
N1 B1 N4 127.6(2)
N1 B1 N3 127.52(19)
N4 B1 N3 104.92(17)
N5 B2 N2 127.56(19)
N5 B2 N6 104.16(17)
N2 B2 N6 128.26(19)

loop_
_geom_bond_atom_site_label_1
_geom_bond_atom_site_label_2
_geom_bond_distance
Ge01 O1 1.7614(16)
Ge01 O2 1.7640(16)
Ge01 N2 1.8096(17)
Ge01 N1 1.8223(17)
O2 C56 1.408(3)
N1 B1 1.435(3)
N1 C1 1.484(3)
N2 B2 1.444(3)
N2 C3 1.482(3)
N3 C16 1.407(3)
N3 C4 1.437(3)
N3 B1 1.447(3)
N4 C17 1.402(3)
N4 C18 1.436(3)
N4 B1 1.442(3)
N5 C42 1.403(3)
N5 B2 1.437(3)
N5 C30 1.439(3)
N6 C43 1.402(3)
N6 C44 1.441(3)
N6 B2 1.447(3)
N7 C56 1.441(4)
N7 C58 1.455(4)
N7 C57 1.464(4)
C1 C2 1.524(3)
C2 C3 1.534(3)
C4 C5 1.404(3)
C4 C9 1.406(3)
C5 C6 1.398(4)
C5 C13 1.526(3)
C6 C7 1.381(5)
C7 C8 1.372(5)
C8 C9 1.398(4)
C9 C10 1.510(4)
C10 C12 1.529(4)
C10 C11 1.533(4)
C13 C15 1.509(4)
C13 C14 1.519(4)
C16 C17 1.334(4)
C18 C19 1.401(4)
C18 C23 1.408(4)
C19 C20 1.402(4)
C19 C27 1.520(4)
C20 C21 1.371(5)
C21 C22 1.375(5)
C22 C23 1.397(4)
C23 C24 1.510(4)
C24 C26 1.519(5)
C24 C25 1.532(5)
C27 C29 1.526(4)
C27 C28 1.528(4)
C30 C35 1.402(3)
C30 C31 1.406(3)
C31 C32 1.396(3)
C31 C39 1.520(4)
C32 C33 1.370(4)
C33 C34 1.379(4)
C34 C35 1.394(3)
C35 C36 1.516(4)
C36 C37 1.525(4)
C36 C38 1.531(4)
C39 C41 1.523(4)
C39 C40 1.529(4)
C42 C43 1.337(3)
C44 C45 1.402(3)
C44 C49 1.404(3)
C45 C46 1.393(4)
C45 C53 1.522(3)
C46 C47 1.376(4)
C47 C48 1.380(4)
C48 C49 1.394(3)
C49 C50 1.511(3)
C50 C51 1.523(4)
C50 C52 1.525(4)
C53 C55 1.518(4)
C53 C54 1.526(4)
